data_1542181
loop_
_publ_author_name
'Uchikawa, H.'
'Tsukiyama, K.'

_publ_section_title
;
 Indexing of the Powder X-ray Diffraction Patterns and Precise
 Determination of the Crystal Structure of Ba~2~SiO~4~
;
_journal_issue 837
_journal_name_full 'Journal of the Ceramic Association, Japan'
_journal_page_first 106
_journal_page_last 110
_journal_paper_doi 10.2109/jcersj1950.73.837_106
_journal_volume 73
_journal_year 1965
_chemical_formula_sum 'Ba2 O4 Si'
_chemical_name_systematic 'Ba2 (Si O4)'
_space_group_IT_number 62
_symmetry_space_group_name_Hall '-P 2n 2a'
_symmetry_space_group_name_H-M 'P m c n'
_cell_angle_alpha 90
_cell_angle_beta 90
_cell_angle_gamma 90
_cell_formula_units_Z 4
_cell_length_a 5.772
_cell_length_b 10.225
_cell_length_c 7.513
_cell_volume 443.407
_citation_journal_id_ASTM JCAJA6
_cod_data_source_file Uchikawa_JCAJA6_1965_734.cif
_cod_data_source_block Ba2O4Si1
_cod_original_cell_volume 443.4075
_cod_original_sg_symbol_Hall '-P 2ac 2n (y,z,x)'
_cod_original_formula_sum 'Ba2 O4 Si1'
_cod_database_code 1542181

loop_
_symmetry_equiv_pos_as_xyz
x,y,z
-x,y+1/2,-z+1/2
-x+1/2,-y+1/2,z+1/2
x+1/2,-y,-z
-x,-y,-z
x,-y-1/2,z-1/2
x-1/2,y-1/2,-z-1/2
-x-1/2,y,z

loop_
_atom_site_label
_atom_site_type_symbol
_atom_site_fract_x
_atom_site_fract_y
_atom_site_fract_z
_atom_site_occupancy
_atom_site_U_iso_or_equiv
O1 O-2 0.25 0.4322 0.0488 1 0.0
O2 O-2 0.25 0.6019 0.3236 1 0.0
Ba1 Ba+2 0.25 0.0761 0.1768 1 0.0
O3 O-2 0.0324 0.3715 0.3523 1 0.0
Si1 Si+4 0.25 0.4445 0.2624 1 0.0
Ba2 Ba+2 0.25 0.7046 -0.0123 1 0.0
